data_4034049
loop_
_publ_author_name
'Han, Liuqing'
'Li, Ke'
'Xu, Haitong'
'Mei, Tao'
'Sun, Yali'
'Qu, Jingping'
'Song, Yuming'

_publ_section_title
;
 <i>N</i>-TFA-Gly-Bt-Based Stereoselective Synthesis of Substituted
 3-Amino Tetrahydro-2<i>H</i>-pyran-2-ones via an Organocatalyzed Cascade
 Process.
;
_journal_issue 16
_journal_name_full 'The Journal of organic chemistry'
_journal_page_first 10526
_journal_page_last 10534
_journal_paper_doi 10.1021/acs.joc.9b01488
_journal_volume 84
_journal_year 2019
_chemical_absolute_configuration unk
_chemical_formula_sum 'C23 H19 F3 Fe N4 O3'
_chemical_formula_weight 512.27
_space_group_crystal_system monoclinic
_space_group_IT_number 5
_space_group_name_Hall 'C 2y'
_space_group_name_H-M_alt 'C 1 2 1'
_atom_sites_solution_hydrogens 'riding mode'
_audit_creation_method SHELXL-2014/7
_cell_angle_alpha 90
_cell_angle_beta 100.437(5)
_cell_angle_gamma 90
_cell_formula_units_Z 4
_cell_length_a 20.807(5)
_cell_length_b 10.896(3)
_cell_length_c 10.885(3)
_cell_measurement_reflns_used 9967
_cell_measurement_temperature 200(2)
_cell_measurement_theta_max 27.3702
_cell_measurement_theta_min 2.4921
_cell_volume 2426.9(11)
_computing_cell_refinement 'Bruker SMART'
_computing_data_collection 'Bruker SMART'
_computing_data_reduction 'Bruker SAINT'
_computing_molecular_graphics 'Bruker SHELXTL'
_computing_publication_material 'Bruker SHELXTL'
_computing_structure_refinement 'SHELXL-2014/7 (Sheldrick, 2014)'
_computing_structure_solution 'Bruker SHELXTL'
_diffrn_ambient_temperature 200(2)
_diffrn_measured_fraction_theta_full 0.998
_diffrn_measured_fraction_theta_max 0.998
_diffrn_measurement_device_type 'CCD area detector'
_diffrn_measurement_method 'phi and omega scans'
_diffrn_radiation_monochromator graphite
_diffrn_radiation_type MoK\a
_diffrn_radiation_wavelength 0.71073
_diffrn_reflns_av_R_equivalents 0.0724
_diffrn_reflns_av_unetI/netI 0.0610
_diffrn_reflns_Laue_measured_fraction_full 0.998
_diffrn_reflns_Laue_measured_fraction_max 0.998
_diffrn_reflns_limit_h_max 24
_diffrn_reflns_limit_h_min -24
_diffrn_reflns_limit_k_max 12
_diffrn_reflns_limit_k_min -12
_diffrn_reflns_limit_l_max 12
_diffrn_reflns_limit_l_min -12
_diffrn_reflns_number 16158
_diffrn_reflns_point_group_measured_fraction_full 0.999
_diffrn_reflns_point_group_measured_fraction_max 0.999
_diffrn_reflns_theta_full 24.991
_diffrn_reflns_theta_max 24.991
_diffrn_reflns_theta_min 2.118
_diffrn_source 'sealed tube'
_exptl_absorpt_coefficient_mu 0.675
_exptl_absorpt_correction_type none
_exptl_crystal_colour yellow
_exptl_crystal_density_diffrn 1.402
_exptl_crystal_description stick
_exptl_crystal_F_000 1048
_exptl_crystal_size_max 0.600
_exptl_crystal_size_mid 0.040
_exptl_crystal_size_min 0.040
_exptl_transmission_factor_max 0.7456
_exptl_transmission_factor_min 0.3812
_refine_diff_density_max 0.654
_refine_diff_density_min -0.421
_refine_diff_density_rms 0.070
_refine_ls_abs_structure_details
;
 Refined as an inversion twin.
;
_refine_ls_abs_structure_Flack 0.16(3)
_refine_ls_extinction_method none
_refine_ls_goodness_of_fit_ref 1.001
_refine_ls_hydrogen_treatment constr
_refine_ls_matrix_type full
_refine_ls_number_parameters 309
_refine_ls_number_reflns 4266
_refine_ls_number_restraints 505
_refine_ls_restrained_S_all 0.966
_refine_ls_R_factor_all 0.0620
_refine_ls_R_factor_gt 0.0550
_refine_ls_shift/su_max 0.002
_refine_ls_shift/su_mean 0.000
_refine_ls_structure_factor_coef Fsqd
_refine_ls_weighting_details 'w=1/[\s^2^(Fo^2^)+(0.0842P)^2^+3.7815P] where P=(Fo^2^+2Fc^2^)/3'
_refine_ls_weighting_scheme calc
_refine_ls_wR_factor_gt 0.1383
_refine_ls_wR_factor_ref 0.1424
_reflns_Friedel_coverage 0.892
_reflns_Friedel_fraction_full 1.000
_reflns_Friedel_fraction_max 1.000
_reflns_number_gt 3872
_reflns_number_total 4266
_reflns_threshold_expression 'I > 2\s(I)'
_cod_data_source_file jo9b01488_si_002.cif
_cod_data_source_block 1_sq
_cod_original_cell_volume 2427.0(11)
_cod_original_sg_symbol_H-M 'C 2'
_cod_database_code 4034049
_shelx_shelxl_version_number 2014/7
_shelx_space_group_comment
;
The symmetry employed for this shelxl refinement is uniquely defined
by the following loop, which should always be used as a source of
symmetry information in preference to the above space-group names.
They are only intended as comments.
;
_shelx_estimated_absorpt_t_min 0.687
_shelx_estimated_absorpt_t_max 0.973

loop_
_space_group_symop_operation_xyz
'x, y, z'
'-x, y, -z'
'x+1/2, y+1/2, z'
'-x+1/2, y+1/2, -z'

loop_
_atom_site_label
_atom_site_type_symbol
_atom_site_fract_x
_atom_site_fract_y
_atom_site_fract_z
_atom_site_U_iso_or_equiv
_atom_site_adp_type
_atom_site_occupancy
_atom_site_site_symmetry_order
_atom_site_calc_flag
_atom_site_refinement_flags_posn
_atom_site_refinement_flags_adp
Fe1 Fe 0.19778(4) 0.23450(8) 1.88208(7) 0.0355(3) Uani 1 1 d . .
N1 N 0.3984(3) 0.2844(5) 1.6286(5) 0.0322(12) Uani 1 1 d . .
N2 N 0.3706(3) 0.1728(5) 1.6081(6) 0.0379(14) Uani 1 1 d . .
N3 N 0.4163(3) 0.0904(5) 1.6184(6) 0.0397(14) Uani 1 1 d . .
O1 O 0.3353(2) 0.4195(4) 1.4922(4) 0.0403(11) Uani 1 1 d . .
O2 O 0.2609(3) 0.4199(5) 1.3265(5) 0.0547(14) Uani 1 1 d . .
O3 O 0.1883(3) 0.1773(4) 1.4005(5) 0.0537(14) Uani 1 1 d . .
C1 C 0.3583(3) 0.3941(5) 1.6214(6) 0.0322(14) Uani 1 1 d . U
H1A H 0.3880 0.4631 1.6551 0.039 Uiso 1 1 calc R U
C2 C 0.3061(3) 0.3868(5) 1.7015(6) 0.0316(13) Uani 1 1 d . U
H2B H 0.2965 0.4708 1.7277 0.038 Uiso 1 1 calc R U
H2C H 0.3234 0.3393 1.7779 0.038 Uiso 1 1 calc R U
C3 C 0.2434(3) 0.3284(5) 1.6377(6) 0.0314(13) Uani 1 1 d . U
H3B H 0.2531 0.2432 1.6122 0.038 Uiso 1 1 calc R U
C4 C 0.2219(3) 0.4065(5) 1.5185(6) 0.0323(13) Uani 1 1 d . U
H4A H 0.2162 0.4921 1.5480 0.039 Uiso 1 1 calc R U
C5 C 0.2723(3) 0.4139(6) 1.4375(6) 0.0370(15) Uani 1 1 d . U
C6 C 0.4636(3) 0.2747(6) 1.6488(6) 0.0334(15) Uani 1 1 d . U
C7 C 0.5144(4) 0.3606(7) 1.6749(7) 0.0419(16) Uani 1 1 d . U
H7A H 0.5066 0.4464 1.6773 0.050 Uiso 1 1 calc R U
C8 C 0.5761(4) 0.3117(8) 1.6967(8) 0.0468(18) Uani 1 1 d . U
H8A H 0.6124 0.3657 1.7149 0.056 Uiso 1 1 calc R U
C9 C 0.5880(4) 0.1839(8) 1.6932(8) 0.0497(19) Uani 1 1 d . U
H9A H 0.6316 0.1543 1.7092 0.060 Uiso 1 1 calc R U
C10 C 0.5382(4) 0.1043(7) 1.6677(7) 0.0462(18) Uani 1 1 d . U
H10A H 0.5463 0.0187 1.6640 0.055 Uiso 1 1 calc R U
C11 C 0.4758(3) 0.1479(6) 1.6470(7) 0.0361(15) Uani 1 1 d . U
N4 N 0.1596(3) 0.3715(5) 1.4456(5) 0.0321(12) Uani 1 1 d . .
H4B H 0.1271 0.4245 1.4350 0.039 Uiso 1 1 calc R U
C13 C 0.1502(4) 0.2599(6) 1.3938(7) 0.0472(18) Uani 1 1 d . U
C14 C 0.0814(5) 0.2458(8) 1.3208(10) 0.074(3) Uani 1 1 d . U
C16 C 0.1925(3) 0.3222(6) 1.7157(6) 0.0334(14) Uani 1 1 d . U
C17 C 0.1836(3) 0.4081(6) 1.8117(7) 0.0420(16) Uani 1 1 d . U
H17A H 0.2117 0.4812 1.8390 0.050 Uiso 1 1 calc R U
C18 C 0.1283(4) 0.3698(8) 1.8616(8) 0.0542(19) Uani 1 1 d . U
H18A H 0.1101 0.4108 1.9299 0.065 Uiso 1 1 calc R U
C19 C 0.1045(4) 0.2600(8) 1.7967(7) 0.055(2) Uani 1 1 d . U
H19A H 0.0662 0.2108 1.8119 0.066 Uiso 1 1 calc R U
C20 C 0.1438(3) 0.2328(9) 1.7080(6) 0.0450(14) Uani 1 1 d . U
H20A H 0.1381 0.1611 1.6497 0.054 Uiso 1 1 calc R U
C21 C 0.2854(3) 0.2229(8) 2.0003(6) 0.0449(16) Uani 1 1 d . U
H21A H 0.3209 0.2859 2.0108 0.054 Uiso 1 1 calc R U
C22 C 0.2350(4) 0.2162(7) 2.0683(6) 0.0481(18) Uani 1 1 d . U
H22A H 0.2277 0.2737 2.1361 0.058 Uiso 1 1 calc R U
C23 C 0.1954(4) 0.1126(7) 2.0238(7) 0.0476(18) Uani 1 1 d . U
H23A H 0.1556 0.0841 2.0550 0.057 Uiso 1 1 calc R U
C24 C 0.2226(4) 0.0589(7) 1.9286(7) 0.0503(19) Uani 1 1 d . U
H24A H 0.2056 -0.0155 1.8795 0.060 Uiso 1 1 calc R U
C25 C 0.2777(4) 0.1257(7) 1.9142(7) 0.0420(16) Uani 1 1 d . U
H25A H 0.3070 0.1074 1.8532 0.050 Uiso 1 1 calc R U
F1 F 0.0790(4) 0.1710(9) 1.2274(8) 0.148(4) Uani 1 1 d . .
F2 F 0.0500(3) 0.1602(8) 1.3825(11) 0.140(4) Uani 1 1 d . .
F3 F 0.0441(4) 0.3316(5) 1.3091(11) 0.173(5) Uani 1 1 d . .

loop_
_atom_site_aniso_label
_atom_site_aniso_U_11
_atom_site_aniso_U_22
_atom_site_aniso_U_33
_atom_site_aniso_U_23
_atom_site_aniso_U_13
_atom_site_aniso_U_12
Fe1 0.0387(5) 0.0308(4) 0.0364(5) 0.0038(4) 0.0053(3) 0.0053(4)
N1 0.029(3) 0.020(2) 0.048(3) 0.001(2) 0.007(2) -0.004(2)
N2 0.036(3) 0.024(3) 0.051(3) -0.005(2) 0.001(3) -0.005(2)
N3 0.031(3) 0.026(3) 0.059(4) 0.001(2) 0.000(3) 0.001(2)
O1 0.047(3) 0.030(2) 0.045(3) 0.0087(19) 0.013(2) 0.001(2)
O2 0.064(4) 0.065(3) 0.036(3) 0.014(2) 0.013(2) 0.009(3)
O3 0.065(4) 0.026(3) 0.062(3) -0.011(2) -0.009(3) 0.013(2)
C1 0.030(3) 0.018(3) 0.046(3) 0.002(2) 0.001(3) -0.003(2)
C2 0.033(3) 0.027(3) 0.033(3) -0.002(2) 0.003(2) -0.003(2)
C3 0.037(3) 0.016(2) 0.038(3) -0.001(2) 0.001(2) 0.002(2)
C4 0.037(3) 0.017(3) 0.041(3) 0.003(2) 0.001(3) 0.002(2)
C5 0.041(4) 0.024(3) 0.046(4) 0.005(3) 0.008(3) 0.005(3)
C6 0.032(4) 0.027(3) 0.038(3) 0.001(2) -0.002(3) -0.007(2)
C7 0.041(4) 0.039(4) 0.047(4) 0.000(3) 0.009(3) -0.005(3)
C8 0.034(4) 0.054(5) 0.050(4) 0.001(3) 0.003(3) -0.011(3)
C9 0.038(4) 0.060(4) 0.050(4) 0.002(3) 0.005(3) -0.003(3)
C10 0.043(4) 0.044(4) 0.049(4) 0.002(3) 0.000(3) 0.008(3)
C11 0.025(3) 0.031(3) 0.049(4) 0.008(3) 0.000(3) -0.003(3)
N4 0.037(3) 0.020(2) 0.037(3) -0.001(2) -0.002(2) 0.005(2)
C13 0.056(4) 0.030(4) 0.049(4) -0.001(3) -0.007(3) 0.005(3)
C14 0.070(5) 0.029(4) 0.108(6) -0.018(5) -0.028(5) 0.004(5)
C16 0.038(3) 0.030(3) 0.029(3) 0.011(2) -0.001(2) 0.004(3)
C17 0.045(4) 0.030(3) 0.050(4) 0.010(3) 0.004(3) 0.014(3)
C18 0.047(4) 0.066(5) 0.053(4) 0.013(4) 0.019(3) 0.030(4)
C19 0.029(3) 0.071(6) 0.062(4) 0.020(4) 0.003(3) 0.008(3)
C20 0.041(3) 0.048(3) 0.042(3) 0.015(4) -0.003(3) -0.003(4)
C21 0.042(4) 0.045(4) 0.045(3) 0.006(4) 0.000(3) 0.008(3)
C22 0.065(4) 0.045(4) 0.033(3) 0.003(3) 0.005(3) 0.016(4)
C23 0.056(4) 0.049(4) 0.039(4) 0.017(3) 0.013(3) 0.004(3)
C24 0.070(5) 0.033(3) 0.043(4) 0.005(3) -0.001(3) 0.003(3)
C25 0.047(4) 0.040(4) 0.039(4) 0.007(3) 0.009(3) 0.017(3)
F1 0.111(6) 0.161(8) 0.141(7) -0.093(6) -0.066(5) 0.018(5)
F2 0.064(4) 0.101(6) 0.245(12) 0.011(7) 0.003(5) -0.021(4)
F3 0.095(5) 0.032(3) 0.332(13) -0.027(5) -0.119(7) 0.006(3)

loop_
_atom_type_symbol
_atom_type_description
_atom_type_scat_dispersion_real
_atom_type_scat_dispersion_imag
_atom_type_scat_source
C C 0.0033 0.0016 'International Tables Vol C Tables 4.2.6.8 and 6.1.1.4'
H H 0.0000 0.0000 'International Tables Vol C Tables 4.2.6.8 and 6.1.1.4'
N N 0.0061 0.0033 'International Tables Vol C Tables 4.2.6.8 and 6.1.1.4'
O O 0.0106 0.0060 'International Tables Vol C Tables 4.2.6.8 and 6.1.1.4'
F F 0.0171 0.0103 'International Tables Vol C Tables 4.2.6.8 and 6.1.1.4'
Fe Fe 0.3463 0.8444 'International Tables Vol C Tables 4.2.6.8 and 6.1.1.4'

loop_
_geom_angle_atom_site_label_1
_geom_angle_atom_site_label_2
_geom_angle_atom_site_label_3
_geom_angle
C19 Fe1 C24 115.3(4)
C19 Fe1 C20 40.8(3)
C24 Fe1 C20 107.4(4)
C19 Fe1 C18 41.3(4)
C24 Fe1 C18 148.4(4)
C20 Fe1 C18 69.1(4)
C19 Fe1 C16 68.4(3)
C24 Fe1 C16 129.6(3)
C20 Fe1 C16 40.3(3)
C18 Fe1 C16 69.0(3)
C19 Fe1 C17 68.8(3)
C24 Fe1 C17 169.5(3)
C20 Fe1 C17 68.8(4)
C18 Fe1 C17 40.7(3)
C16 Fe1 C17 41.4(3)
C19 Fe1 C22 129.2(3)
C24 Fe1 C22 68.0(3)
C20 Fe1 C22 167.3(3)
C18 Fe1 C22 108.1(3)
C16 Fe1 C22 151.5(3)
C17 Fe1 C22 117.7(3)
C19 Fe1 C25 148.8(4)
C24 Fe1 C25 40.2(3)
C20 Fe1 C25 117.2(3)
C18 Fe1 C25 169.6(4)
C16 Fe1 C25 109.9(3)
C17 Fe1 C25 131.8(3)
C22 Fe1 C25 67.6(3)
C19 Fe1 C23 106.6(3)
C24 Fe1 C23 40.2(3)
C20 Fe1 C23 128.1(4)
C18 Fe1 C23 115.9(3)
C16 Fe1 C23 166.8(3)
C17 Fe1 C23 149.8(3)
C22 Fe1 C23 40.9(3)
C25 Fe1 C23 67.7(3)
C19 Fe1 C21 168.0(3)
C24 Fe1 C21 67.9(3)
C20 Fe1 C21 150.9(3)
C18 Fe1 C21 130.3(4)
C16 Fe1 C21 119.3(3)
C17 Fe1 C21 110.3(3)
C22 Fe1 C21 39.9(3)
C25 Fe1 C21 40.5(3)
C23 Fe1 C21 67.9(3)
C6 N1 N2 110.4(5)
C6 N1 C1 129.0(5)
N2 N1 C1 120.5(5)
N3 N2 N1 108.8(5)
N2 N3 C11 108.8(5)
C5 O1 C1 123.7(5)
N1 C1 O1 107.4(5)
N1 C1 C2 113.1(5)
O1 C1 C2 115.5(5)
C1 C2 C3 114.2(5)
C16 C3 C2 114.0(5)
C16 C3 C4 112.2(5)
C2 C3 C4 104.4(5)
N4 C4 C5 110.3(5)
N4 C4 C3 114.2(5)
C5 C4 C3 113.4(5)
O2 C5 O1 116.7(6)
O2 C5 C4 124.8(6)
O1 C5 C4 118.5(6)
N1 C6 C11 104.8(5)
N1 C6 C7 133.2(6)
C11 C6 C7 121.9(6)
C6 C7 C8 115.0(7)
C9 C8 C7 122.7(7)
C10 C9 C8 120.7(8)
C9 C10 C11 119.1(7)
C10 C11 N3 132.2(7)
C10 C11 C6 120.6(7)
N3 C11 C6 107.1(5)
C13 N4 C4 121.3(6)
O3 C13 N4 128.0(7)
O3 C13 C14 120.7(6)
N4 C13 C14 111.4(6)
F3 C14 F2 102.9(11)
F3 C14 F1 118.2(9)
F2 C14 F1 90.2(9)
F3 C14 C13 120.3(7)
F2 C14 C13 107.4(8)
F1 C14 C13 111.9(8)
C20 C16 C17 108.0(6)
C20 C16 C3 125.9(6)
C17 C16 C3 126.1(6)
C20 C16 Fe1 69.3(4)
C17 C16 Fe1 69.7(4)
C3 C16 Fe1 127.3(4)
C18 C17 C16 107.8(7)
C18 C17 Fe1 69.9(4)
C16 C17 Fe1 69.0(4)
C17 C18 C19 106.8(7)
C17 C18 Fe1 69.5(4)
C19 C18 Fe1 68.1(4)
C20 C19 C18 108.8(7)
C20 C19 Fe1 69.9(4)
C18 C19 Fe1 70.7(4)
C16 C20 C19 108.5(8)
C16 C20 Fe1 70.3(4)
C19 C20 Fe1 69.3(4)
C22 C21 C25 108.0(7)
C22 C21 Fe1 70.4(4)
C25 C21 Fe1 69.1(4)
C23 C22 C21 107.8(7)
C23 C22 Fe1 69.5(4)
C21 C22 Fe1 69.8(4)
C24 C23 C22 107.2(7)
C24 C23 Fe1 69.1(4)
C22 C23 Fe1 69.6(4)
C23 C24 C25 108.5(7)
C23 C24 Fe1 70.7(4)
C25 C24 Fe1 69.8(4)
C21 C25 C24 108.5(7)
C21 C25 Fe1 70.4(4)
C24 C25 Fe1 70.0(4)
C14 F1 F2 46.7(6)
C14 F2 F1 43.1(6)

loop_
_geom_bond_atom_site_label_1
_geom_bond_atom_site_label_2
_geom_bond_distance
Fe1 C19 2.013(7)
Fe1 C24 2.022(7)
Fe1 C20 2.020(6)
Fe1 C18 2.048(7)
Fe1 C16 2.033(6)
Fe1 C17 2.042(7)
Fe1 C22 2.044(6)
Fe1 C25 2.020(7)
Fe1 C23 2.043(7)
Fe1 C21 2.036(6)
N1 C6 1.338(9)
N1 N2 1.348(7)
N1 C1 1.451(8)
N2 N3 1.299(8)
N3 C11 1.371(9)
O1 C5 1.339(8)
O1 C1 1.428(8)
O2 C5 1.191(8)
O3 C13 1.192(8)
C1 C2 1.513(9)
C2 C3 1.503(8)
C3 C16 1.474(10)
C3 C4 1.549(8)
C4 N4 1.444(8)
C4 C5 1.490(9)
C6 C11 1.406(10)
C6 C7 1.402(10)
C7 C8 1.371(11)
C8 C9 1.415(11)
C9 C10 1.341(11)
C10 C11 1.362(10)
N4 C13 1.340(9)
C13 C14 1.515(11)
C14 F3 1.206(11)
C14 F2 1.381(14)
C14 F1 1.297(12)
C16 C20 1.398(11)
C16 C17 1.439(10)
C17 C18 1.421(11)
C18 C19 1.431(13)
C19 C20 1.405(11)
C21 C22 1.391(10)
C21 C25 1.404(11)
C22 C23 1.429(12)
C23 C24 1.397(12)
C24 C25 1.391(12)
F1 F2 1.897(15)
